data_4511659
loop_
_publ_author_name
'Willett, Roger D.'
'Awwadi, Firas'
'Butcher, Robert'
'Haddad, Salim'
'Twamley, Brendan'

_publ_section_title
;
 The Aryl Bromine&#x2212;Halide Ion Synthon and Its Role in the Control of
 the Crystal Structures of Tetrahalocuprate(II) Ions
;
_journal_issue 3
_journal_name_full 'Crystal Growth &amp; Design'
_journal_page_first 301
_journal_paper_doi 10.1021/cg030003y
_journal_volume 3
_journal_year 2003
_chemical_formula_moiety C10H10N2Br6Cu
_chemical_formula_sum 'C10 H10 Br6 Cu N2'
_chemical_formula_weight 701.20
_chemical_name_common (3-BrPyH)2CuBr4)
_chemical_name_systematic
; 
 3-Bromopyridinium Tetrabromocuprate(II) 
;
_space_group_IT_number 2
_symmetry_cell_setting triclinic
_symmetry_space_group_name_Hall '-P 1'
_symmetry_space_group_name_H-M 'P -1'
_atom_sites_solution_hydrogens geom
_atom_sites_solution_primary direct
_atom_sites_solution_secondary difmap
_audit_creation_method SHELXL-97
_cell_angle_alpha 89.76(7)
_cell_angle_beta 89.67(9)
_cell_angle_gamma 78.70(8)
_cell_formula_units_Z 2
_cell_length_a 6.501(2)
_cell_length_b 8.573(3)
_cell_length_c 16.192(6)
_cell_measurement_reflns_used 995
_cell_measurement_temperature 81(2)
_cell_measurement_theta_max 23.18
_cell_measurement_theta_min 2.73
_cell_volume 884.9(6)
_computing_cell_refinement 'Bruker SAINT+ v. 6.22'
_computing_data_collection 'Bruker SMART v. 5.625'
_computing_data_reduction 'Bruker SAINT+ v. 6.22'
_computing_molecular_graphics 'XP, Bruker SHELXTL v. 6.10'
_computing_publication_material 'XCIF, Bruker SHELXTL v. 6.10'
_computing_structure_refinement 'XL, Bruker SHELXTL v. 6.10'
_computing_structure_solution 'XS, Bruker SHELXTL v. 6.10'
_diffrn_ambient_temperature 81(2)
_diffrn_detector_area_resol_mean 8.3
_diffrn_measured_fraction_theta_full 0.992
_diffrn_measured_fraction_theta_max 0.992
_diffrn_measurement_device_type 'Bruker/Siemens SMART APEX'
_diffrn_measurement_method \w
_diffrn_radiation_monochromator graphite
_diffrn_radiation_source 'normal-focus sealed tube'
_diffrn_radiation_type MoK\a
_diffrn_radiation_wavelength 0.71073
_diffrn_reflns_av_R_equivalents 0.0776
_diffrn_reflns_av_sigmaI/netI 0.1102
_diffrn_reflns_limit_h_max 8
_diffrn_reflns_limit_h_min -8
_diffrn_reflns_limit_k_max 11
_diffrn_reflns_limit_k_min -11
_diffrn_reflns_limit_l_max 21
_diffrn_reflns_limit_l_min -21
_diffrn_reflns_number 10824
_diffrn_reflns_theta_full 28.35
_diffrn_reflns_theta_max 28.35
_diffrn_reflns_theta_min 2.42
_diffrn_standards_decay_% <0.01
_exptl_absorpt_coefficient_mu 14.769
_exptl_absorpt_correction_T_max 0.5542
_exptl_absorpt_correction_T_min 0.3006
_exptl_absorpt_correction_type empirical
_exptl_absorpt_process_details 'SADABS (SAINT+, v. 6.22, Bruker, 2001)'
_exptl_crystal_colour brown
_exptl_crystal_density_diffrn 2.632
_exptl_crystal_density_method 'not measured'
_exptl_crystal_description fragment
_exptl_crystal_F_000 646
_exptl_crystal_size_max 0.10
_exptl_crystal_size_mid 0.06
_exptl_crystal_size_min 0.04
_refine_diff_density_max 1.423
_refine_diff_density_min -1.087
_refine_diff_density_rms 0.243
_refine_ls_extinction_method none
_refine_ls_goodness_of_fit_ref 0.951
_refine_ls_hydrogen_treatment constr
_refine_ls_matrix_type full
_refine_ls_number_parameters 172
_refine_ls_number_reflns 4393
_refine_ls_number_restraints 0
_refine_ls_restrained_S_all 0.951
_refine_ls_R_factor_all 0.0882
_refine_ls_R_factor_gt 0.0509
_refine_ls_shift/su_max 0.000
_refine_ls_shift/su_mean 0.000
_refine_ls_structure_factor_coef Fsqd
_refine_ls_weighting_details 'calc w=1/[\s^2^(Fo^2^)+(0.0079P)^2^] where P=(Fo^2^+2Fc^2^)/3'
_refine_ls_weighting_scheme calc
_refine_ls_wR_factor_gt 0.0840
_refine_ls_wR_factor_ref 0.0945
_reflns_number_gt 2993
_reflns_number_total 4393
_reflns_threshold_expression >2sigma(I)
_cod_data_source_file cg030003y_s1.cif
_cod_data_source_block (3BP)2CuBr4
_cod_depositor_comments
;
The following automatic conversions were performed:

'_symmetry_cell_setting' value 'Triclinic' changed to 'triclinic'
according to
/usr/data/users/saulius/automatic-downloads/retrospective/ACS/lib/dictionaries/cif_core.dic
dictionary named 'cif_core.dic' version 2.4.2 from
2011-04-26.

'_exptl_absorpt_correction_type' value 'Empirical'
changed to 'empirical' according to
/usr/data/users/saulius/automatic-downloads/retrospective/ACS/lib/dictionaries/cif_core.dic
dictionary named 'cif_core.dic' version 2.4.2 from 2011-04-26.

Automatic conversion script
Id: cif_fix_values 2281 2013-09-26 08:29:07Z andrius 
;
_cod_original_cell_volume 884.8(5)
_cod_original_sg_symbol_H-M P-1
_cod_database_code 4511659

loop_
_symmetry_equiv_pos_as_xyz
'x, y, z'
'-x, -y, -z'

loop_
_atom_site_label
_atom_site_type_symbol
_atom_site_fract_x
_atom_site_fract_y
_atom_site_fract_z
_atom_site_U_iso_or_equiv
_atom_site_adp_type
_atom_site_occupancy
_atom_site_symmetry_multiplicity
_atom_site_calc_flag
_atom_site_refinement_flags
Br1 Br 0.24886(11) 0.47523(9) 0.28974(5) 0.01610(17) Uani 1 1 d .
Cu1 Cu 0.30820(13) 0.20837(11) 0.24273(6) 0.0143(2) Uani 1 1 d .
N1 N 0.5966(9) 0.8455(8) 0.1309(4) 0.0197(15) Uani 1 1 d .
H1A H 0.4981 0.9315 0.1359 0.024 Uiso 1 1 calc R
Br2 Br 0.41324(11) 0.24491(9) 0.10379(5) 0.01675(18) Uani 1 1 d .
C2 C 0.7679(10) 0.8546(9) 0.0878(4) 0.0116(15) Uani 1 1 d .
H2A H 0.7827 0.9517 0.0620 0.014 Uiso 1 1 calc R
Br3 Br 0.48093(11) 0.07316(9) 0.36041(5) 0.01723(18) Uani 1 1 d .
C3 C 0.9214(10) 0.7234(9) 0.0810(4) 0.0136(16) Uani 1 1 d .
Br4 Br 0.09361(12) 0.01886(10) 0.21295(5) 0.02118(19) Uani 1 1 d .
C4 C 0.9029(12) 0.5811(9) 0.1188(5) 0.0201(17) Uani 1 1 d .
H4A H 1.0112 0.4894 0.1142 0.024 Uiso 1 1 calc R
Br5 Br 1.16236(11) 0.73272(10) 0.01503(5) 0.01968(19) Uani 1 1 d .
C5 C 0.7212(11) 0.5772(9) 0.1637(5) 0.0192(17) Uani 1 1 d .
H5A H 0.7051 0.4824 0.1914 0.023 Uiso 1 1 calc R
Br6 Br 0.63136(11) 0.60863(9) 0.39440(5) 0.01869(18) Uani 1 1 d .
C6 C 0.5666(11) 0.7089(9) 0.1679(5) 0.0200(18) Uani 1 1 d .
H6A H 0.4393 0.7056 0.1963 0.024 Uiso 1 1 calc R
N7 N 1.1069(9) 0.8552(7) 0.4009(4) 0.0144(13) Uani 1 1 d .
H7A H 1.1684 0.9073 0.3644 0.017 Uiso 1 1 calc R
C8 C 0.9469(10) 0.7887(8) 0.3763(5) 0.0128(15) Uani 1 1 d .
H8A H 0.9018 0.7981 0.3204 0.015 Uiso 1 1 calc R
C9 C 0.8482(11) 0.7062(9) 0.4329(5) 0.0150(16) Uani 1 1 d .
C10 C 0.9115(11) 0.6947(9) 0.5136(5) 0.0189(17) Uani 1 1 d .
H10A H 0.8426 0.6394 0.5526 0.023 Uiso 1 1 calc R
C11 C 1.0787(11) 0.7648(9) 0.5381(5) 0.0166(17) Uani 1 1 d .
H11A H 1.1246 0.7580 0.5939 0.020 Uiso 1 1 calc R
C12 C 1.1766(11) 0.8454(8) 0.4788(5) 0.0151(16) Uani 1 1 d .
H12A H 1.2915 0.8927 0.4938 0.018 Uiso 1 1 calc R

loop_
_atom_site_aniso_label
_atom_site_aniso_U_11
_atom_site_aniso_U_22
_atom_site_aniso_U_33
_atom_site_aniso_U_23
_atom_site_aniso_U_13
_atom_site_aniso_U_12
Br1 0.0193(4) 0.0128(4) 0.0165(4) -0.0016(3) 0.0026(3) -0.0038(3)
Cu1 0.0171(4) 0.0132(5) 0.0130(5) -0.0010(4) 0.0000(4) -0.0037(4)
N1 0.013(3) 0.021(4) 0.024(4) -0.002(3) -0.004(3) -0.001(3)
Br2 0.0180(4) 0.0186(4) 0.0135(4) 0.0011(3) 0.0024(3) -0.0030(3)
C2 0.012(3) 0.010(4) 0.013(4) -0.004(3) -0.005(3) -0.003(3)
Br3 0.0154(4) 0.0170(4) 0.0191(4) 0.0032(3) -0.0042(3) -0.0024(3)
C3 0.009(3) 0.017(4) 0.015(4) 0.003(3) -0.001(3) -0.003(3)
Br4 0.0255(4) 0.0265(5) 0.0160(4) 0.0004(3) -0.0018(3) -0.0159(4)
C4 0.022(4) 0.017(4) 0.021(4) 0.002(3) -0.003(3) -0.002(3)
Br5 0.0168(4) 0.0229(4) 0.0203(4) -0.0027(3) 0.0028(3) -0.0063(3)
C5 0.026(4) 0.017(4) 0.017(4) 0.008(3) -0.002(3) -0.009(4)
Br6 0.0155(4) 0.0155(4) 0.0256(5) 0.0010(3) 0.0015(3) -0.0044(3)
C6 0.016(4) 0.019(4) 0.024(5) 0.002(4) 0.004(3) -0.002(3)
N7 0.014(3) 0.010(3) 0.018(3) -0.002(3) 0.003(3) 0.001(3)
C8 0.014(3) 0.006(4) 0.016(4) -0.002(3) -0.001(3) 0.005(3)
C9 0.016(4) 0.008(4) 0.021(4) -0.001(3) 0.004(3) -0.004(3)
C10 0.025(4) 0.011(4) 0.019(4) 0.001(3) 0.004(3) 0.001(3)
C11 0.016(4) 0.014(4) 0.018(4) -0.004(3) -0.001(3) 0.001(3)
C12 0.014(4) 0.007(4) 0.021(4) -0.001(3) 0.000(3) 0.004(3)

loop_
_atom_type_symbol
_atom_type_description
_atom_type_scat_dispersion_real
_atom_type_scat_dispersion_imag
_atom_type_scat_source
C C 0.0033 0.0016 'International Tables Vol C Tables 4.2.6.8 and 6.1.1.4'
H H 0.0000 0.0000 'International Tables Vol C Tables 4.2.6.8 and 6.1.1.4'
N N 0.0061 0.0033 'International Tables Vol C Tables 4.2.6.8 and 6.1.1.4'
Cu Cu 0.3201 1.2651 'International Tables Vol C Tables 4.2.6.8 and 6.1.1.4'
Br Br -0.2901 2.4595 'International Tables Vol C Tables 4.2.6.8 and 6.1.1.4'

loop_
_geom_angle_atom_site_label_1
_geom_angle_atom_site_label_2
_geom_angle_atom_site_label_3
_geom_angle
Br1 Cu1 Br2 100.07(8)
Br1 Cu1 Br4 135.73(6)
Br2 Cu1 Br4 96.53(8)
Br1 Cu1 Br3 100.43(7)
Br2 Cu1 Br3 133.97(6)
Br4 Cu1 Br3 96.74(7)
C2 N1 C6 122.8(7)
C2 N1 H1A 118.6
C6 N1 H1A 118.6
N1 C2 C3 118.9(7)
N1 C2 H2A 120.5
C3 C2 H2A 120.5
C2 C3 C4 121.2(7)
C2 C3 Br5 119.2(6)
C4 C3 Br5 119.5(6)
C3 C4 C5 117.9(7)
C3 C4 H4A 121.0
C5 C4 H4A 121.0
C6 C5 C4 120.0(7)
C6 C5 H5A 120.0
C4 C5 H5A 120.0
C5 C6 N1 119.1(7)
C5 C6 H6A 120.4
N1 C6 H6A 120.4
C12 N7 C8 122.7(6)
C12 N7 H7A 118.6
C8 N7 H7A 118.6
N7 C8 C9 119.4(7)
N7 C8 H8A 120.3
C9 C8 H8A 120.3
C10 C9 C8 120.1(7)
C10 C9 Br6 122.0(6)
C8 C9 Br6 117.8(6)
C9 C10 C11 119.6(7)
C9 C10 H10A 120.2
C11 C10 H10A 120.2
C12 C11 C10 118.6(7)
C12 C11 H11A 120.7
C10 C11 H11A 120.7
N7 C12 C11 119.5(7)
N7 C12 H12A 120.3
C11 C12 H12A 120.3

loop_
_geom_bond_atom_site_label_1
_geom_bond_atom_site_label_2
_geom_bond_distance
Br1 Cu1 2.3722(17)
Cu1 Br2 2.3845(17)
Cu1 Br4 2.3917(19)
Cu1 Br3 2.394(2)
N1 C2 1.327(8)
N1 C6 1.360(9)
N1 H1A 0.8800
C2 C3 1.354(10)
C2 H2A 0.9500
C3 C4 1.389(10)
C3 Br5 1.905(7)
C4 C5 1.389(10)
C4 H4A 0.9500
C5 C6 1.358(10)
C5 H5A 0.9500
Br6 C9 1.884(7)
C6 H6A 0.9500
N7 C12 1.339(9)
N7 C8 1.344(8)
N7 H7A 0.8800
C8 C9 1.385(10)
C8 H8A 0.9500
C9 C10 1.369(10)
C10 C11 1.401(10)
C10 H10A 0.9500
C11 C12 1.401(10)
C11 H11A 0.9500
C12 H12A 0.9500
